data_1554846
loop_
_publ_author_name
'Devillard, Marc'
'Regnier, Vianney'
'Pecaut, Jacques'
'Martin, David'

_publ_section_title
;
 Stable dicationic dioxoliums and fate of their dioxolyl radicals
;
_journal_issue 18
_journal_name_full 'Organic Chemistry Frontiers'
_journal_page_first 3184
_journal_paper_doi 10.1039/C9QO00298G
_journal_volume 6
_journal_year 2019
_chemical_formula_moiety '2(F6 P), C32 H46 N6 O4, C2 H3 N'
_chemical_formula_sum 'C34 H49 F12 N7 O4 P2'
_chemical_formula_weight 909.74
_space_group_crystal_system monoclinic
_space_group_IT_number 15
_space_group_name_Hall '-I 2ya'
_space_group_name_H-M_alt 'I 1 2/a 1'
_atom_sites_solution_hydrogens geom
_audit_creation_date 2019-02-11
_audit_creation_method
;
Olex2 1.2-ac21
(compiled 2015.09.16 svn.r134, GUI svn.r4998)
;
_audit_update_record
;
2019-02-21 deposited with the CCDC.	2019-03-18 downloaded from the CCDC.
;
_cell_angle_alpha 90
_cell_angle_beta 105.666(9)
_cell_angle_gamma 90
_cell_formula_units_Z 4
_cell_length_a 24.915(2)
_cell_length_b 8.8562(7)
_cell_length_c 19.8464(18)
_cell_measurement_reflns_used 1186
_cell_measurement_temperature 150.00(10)
_cell_measurement_theta_max 21.3690
_cell_measurement_theta_min 2.4430
_cell_volume 4216.5(6)
_computing_cell_refinement 'CrysAlisPro 1.171.38.43 (Rigaku OD, 2015)'
_computing_data_collection 'CrysAlisPro 1.171.38.43 (Rigaku OD, 2015)'
_computing_data_reduction 'CrysAlisPro 1.171.38.43 (Rigaku OD, 2015)'
_computing_molecular_graphics 'Olex2 (Dolomanov et al., 2009)'
_computing_publication_material 'Olex2 (Dolomanov et al., 2009)'
_computing_structure_refinement 'ShelXL (Sheldrick, 2008)'
_diffrn_ambient_environment N~2~
_diffrn_ambient_temperature 150.00(10)
_diffrn_detector 'CCD plate'
_diffrn_detector_area_resol_mean 15.9653
_diffrn_detector_type Sapphire3
_diffrn_measured_fraction_theta_full 0.996
_diffrn_measured_fraction_theta_max 0.995
_diffrn_measurement_details
;
List of Runs (angles in degrees, time in seconds):

  # Type    Start    End  Width  t~exp~   \w     \q     \k     \f   Frames
#--------------------------------------------------------------------------
  1  \w   -100.00  17.00   1.00    8.00    --  -26.81 -19.00-120.00  117
  2  \w    -97.00   3.00   1.00    8.00    --  -26.81 -77.00  60.00  100
  3  \w    -47.00  -1.00   1.00    8.00    --   25.41 -37.00 -60.00   46
;
_diffrn_measurement_device 'four-circle diffractometer'
_diffrn_measurement_device_type 'Xcalibur, Sapphire3'
_diffrn_measurement_method '\w scans'
_diffrn_orient_matrix_type 'CrysAlisPro convention (1999,Acta A55,543-557)'
_diffrn_orient_matrix_UB_11 -0.0246387000
_diffrn_orient_matrix_UB_12 0.0292233000
_diffrn_orient_matrix_UB_13 0.0065443000
_diffrn_orient_matrix_UB_21 -0.0163549000
_diffrn_orient_matrix_UB_22 -0.0432340000
_diffrn_orient_matrix_UB_23 -0.0282263000
_diffrn_orient_matrix_UB_31 -0.0002018000
_diffrn_orient_matrix_UB_32 -0.0607219000
_diffrn_orient_matrix_UB_33 0.0231945000
_diffrn_radiation_monochromator graphite
_diffrn_radiation_probe x-ray
_diffrn_radiation_type MoK\a
_diffrn_radiation_wavelength 0.71073
_diffrn_reflns_av_R_equivalents 0.0462
_diffrn_reflns_av_unetI/netI 0.0773
_diffrn_reflns_Laue_measured_fraction_full 0.996
_diffrn_reflns_Laue_measured_fraction_max 0.995
_diffrn_reflns_limit_h_max 31
_diffrn_reflns_limit_h_min -22
_diffrn_reflns_limit_k_max 11
_diffrn_reflns_limit_k_min -10
_diffrn_reflns_limit_l_max 24
_diffrn_reflns_limit_l_min -24
_diffrn_reflns_number 9639
_diffrn_reflns_point_group_measured_fraction_full 0.996
_diffrn_reflns_point_group_measured_fraction_max 0.995
_diffrn_reflns_theta_full 26.000
_diffrn_reflns_theta_max 26.370
_diffrn_reflns_theta_min 2.132
_diffrn_source 'fine-focus sealed X-ray tube'
_diffrn_source_type 'Enhance (Mo) X-ray Source'
_exptl_absorpt_coefficient_mu 0.202
_exptl_absorpt_correction_T_max 0.996
_exptl_absorpt_correction_T_min 0.994
_exptl_absorpt_correction_type analytical
_exptl_absorpt_process_details
;
CrysAlisPro 1.171.38.43 (Rigaku Oxford Diffraction, 2015)
Analytical numeric absorption correction using a multifaceted crystal
			model based on expressions derived by R.C. Clark & J.S. Reid.
(Clark, R. C. & Reid, J. S. (1995). Acta Cryst. A51, 887-897)
Empirical absorption correction using spherical harmonics,
 implemented in SCALE3 ABSPACK scaling algorithm.
;
_exptl_crystal_colour 'translucent colourless'
_exptl_crystal_density_diffrn 1.433
_exptl_crystal_description block
_exptl_crystal_F_000 1888
_exptl_crystal_size_max 0.353
_exptl_crystal_size_mid 0.203
_exptl_crystal_size_min 0.157
_refine_diff_density_max 0.414
_refine_diff_density_min -0.445
_refine_diff_density_rms 0.057
_refine_ls_extinction_method none
_refine_ls_goodness_of_fit_ref 1.048
_refine_ls_hydrogen_treatment constr
_refine_ls_matrix_type full
_refine_ls_number_parameters 387
_refine_ls_number_reflns 4280
_refine_ls_number_restraints 174
_refine_ls_restrained_S_all 1.101
_refine_ls_R_factor_all 0.1380
_refine_ls_R_factor_gt 0.0803
_refine_ls_shift/su_max 0.000
_refine_ls_shift/su_mean 0.000
_refine_ls_structure_factor_coef Fsqd
_refine_ls_weighting_details 'w=1/[\s^2^(Fo^2^)+(0.0657P)^2^+9.7135P] where P=(Fo^2^+2Fc^2^)/3'
_refine_ls_weighting_scheme calc
_refine_ls_wR_factor_gt 0.1669
_refine_ls_wR_factor_ref 0.1960
_reflns_Friedel_coverage 0.000
_reflns_number_gt 2597
_reflns_number_total 4280
_reflns_threshold_expression 'I > 2\s(I)'
_cod_data_source_file c9qo00298g2.cif
_cod_data_source_block 8ameso
_cod_original_cell_volume 4216.6(7)
_cod_database_code 1554846
_chemical_oxdiff_formula 'N4 C30 H30 P F6'
_shelx_space_group_comment
;
The symmetry employed for this shelxl refinement is uniquely defined
by the following loop, which should always be used as a source of
symmetry information in preference to the above space-group names.
They are only intended as comments.
;
_reflns_odcompleteness_completeness 66.97
_reflns_odcompleteness_iscentric 1
_reflns_odcompleteness_theta 30.44
_olex2_refinement_description
;
1. Fixed Uiso
 At 1.2 times of:
  All C(H) groups
 At 1.5 times of:
  All C(H,H,H) groups
2. Uiso/Uaniso restraints and constraints
C1 \\sim C11 \\sim C11' \\sim C16 \\sim C16' \\sim C15 \\sim C15' \\sim C14
\\sim C14' \\sim C13 \\sim C13' \\sim C12 \\sim C12': within 1.7A with sigma of
0.01 and sigma for terminal atoms of 0.02
F1 \\sim F2 \\sim F3 \\sim F4 \\sim F5 \\sim F6 \\sim F1B \\sim F2B \\sim F3B
\\sim F4B \\sim F5B \\sim F6B: within 1.7A with sigma of 0.01 and sigma for
terminal atoms of 0.02
P1 \\sim P1B: within 1.7A with sigma of 0.01 and sigma for terminal atoms of
0.02
Uanis(C22) \\sim Ueq, Uanis(C21) \\sim Ueq, Uanis(N21) \\sim Ueq: with sigma of
0.01 and sigma for terminal atoms of 0.02
3. Others
 Sof(P1B)=Sof(F1B)=Sof(F2B)=Sof(F3B)=Sof(F4B)=Sof(F5B)=Sof(F6B)=1-FVAR(1)
 Sof(P1)=Sof(F1)=Sof(F2)=Sof(F3)=Sof(F4)=Sof(F5)=Sof(F6)=FVAR(1)
 Sof(C1')=Sof(C11')=Sof(C16')=Sof(H16')=Sof(C15')=Sof(H15')=Sof(C14')=
 Sof(H14')=Sof(C13')=Sof(H13')=Sof(C12')=Sof(H12')=1-FVAR(2)
 Sof(C1)=Sof(C11)=Sof(C16)=Sof(H16)=Sof(C15)=Sof(H15)=Sof(C14)=Sof(H14)=
 Sof(C13)=Sof(H13)=Sof(C12)=Sof(H12)=FVAR(2)
 Fixed Sof: N21(0.5) C21(0.5) C22(0.5) H22A(0.5) H22B(0.5) H22C(0.5)
4.a :
 P1(F1,F2,F3,F4,F5,F6), P1B(F1B,F2B,F3B,F4B,F5B,F6B)
4.b Aromatic/amide H refined with riding coordinates:
 C16(H16), C16'(H16'), C15(H15), C15'(H15'), C14(H14), C14'(H14'), C13(H13),
 C13'(H13'), C12(H12), C12'(H12')
4.c Idealised Me refined as rotating group:
 C7(H7A,H7B,H7C), C8(H8A,H8B,H8C), C9(H9A,H9B,H9C), C10(H10A,H10B,H10C),
 C5(H5A,H5B,H5C), C4(H4A,H4B,H4C), C22(H22A,H22B,H22C)
;
_shelx_shelxl_version_number 2016/6
_olex2_submission_special_instructions 'No special instructions were received'
_oxdiff_exptl_absorpt_empirical_details
;
Empirical correction (ABSPACK) includes:
- Absorption correction using spherical harmonics
- Frame scaling
;
_oxdiff_exptl_absorpt_empirical_full_max 1.052
_oxdiff_exptl_absorpt_empirical_full_min 0.957

loop_
_space_group_symop_operation_xyz
'x, y, z'
'-x+1/2, y, -z'
'x+1/2, y+1/2, z+1/2'
'-x+1, y+1/2, -z+1/2'
'-x, -y, -z'
'x-1/2, -y, z'
'-x+1/2, -y+1/2, -z+1/2'
'x, -y+1/2, z+1/2'

loop_
_atom_site_label
_atom_site_type_symbol
_atom_site_fract_x
_atom_site_fract_y
_atom_site_fract_z
_atom_site_U_iso_or_equiv
_atom_site_adp_type
_atom_site_occupancy
_atom_site_site_symmetry_order
_atom_site_calc_flag
_atom_site_refinement_flags_posn
_atom_site_refinement_flags_adp
_atom_site_refinement_flags_occupancy
_atom_site_disorder_assembly
_atom_site_disorder_group
P1 P 0.35347(8) 0.5071(2) 0.18803(10) 0.0414(11) Uani 0.730(5) 1 d . U P A 1
F1 F 0.39691(13) 0.6024(5) 0.24480(19) 0.103(2) Uani 0.730(5) 1 d G U P A 1
F2 F 0.30998(14) 0.4132(5) 0.13132(19) 0.107(2) Uani 0.730(5) 1 d G U P A 1
F3 F 0.40025(14) 0.4591(5) 0.15357(17) 0.0751(15) Uani 0.730(5) 1 d G U P A 1
F4 F 0.3417(2) 0.6501(4) 0.1393(2) 0.140(3) Uani 0.730(5) 1 d G U P A 1
F5 F 0.30614(13) 0.5564(5) 0.2214(2) 0.0862(19) Uani 0.730(5) 1 d G U P A 1
F6 F 0.3654(2) 0.3665(4) 0.2376(2) 0.124(2) Uani 0.730(5) 1 d G U P A 1
P1B P 0.3495(2) 0.5014(6) 0.1838(3) 0.049(3) Uani 0.270(5) 1 d . U P A 2
F1B F 0.4014(4) 0.5273(14) 0.2450(5) 0.122(6) Uani 0.270(5) 1 d G U P A 2
F2B F 0.2975(4) 0.4744(11) 0.1225(4) 0.046(3) Uani 0.270(5) 1 d G U P A 2
F3B F 0.3792(5) 0.5744(16) 0.1344(5) 0.092(4) Uani 0.270(5) 1 d G U P A 2
F4B F 0.3261(5) 0.6536(12) 0.1980(6) 0.129(5) Uani 0.270(5) 1 d G U P A 2
F5B F 0.3206(5) 0.4265(16) 0.2335(5) 0.120(5) Uani 0.270(5) 1 d G U P A 2
F6B F 0.3722(5) 0.3477(12) 0.1692(7) 0.129(5) Uani 0.270(5) 1 d G U P A 2
O2 O 0.47899(10) 0.0441(3) 0.40768(12) 0.0378(7) Uani 1 1 d . . . . .
O1 O 0.43311(11) 0.0921(3) 0.49069(12) 0.0409(7) Uani 1 1 d . . . . .
N2 N 0.43029(13) 0.0670(4) 0.25968(15) 0.0375(8) Uani 1 1 d . . . . .
N3 N 0.34912(14) -0.0280(4) 0.28117(16) 0.0394(8) Uani 1 1 d . . . . .
N1 N 0.34624(12) 0.1590(4) 0.42539(16) 0.0348(8) Uani 1 1 d . . . . .
C6 C 0.39982(16) 0.0357(4) 0.30377(19) 0.0339(9) Uani 1 1 d . . . . .
C3 C 0.42124(14) 0.0683(4) 0.37562(18) 0.0301(8) Uani 1 1 d . . . . .
C2 C 0.39642(15) 0.1049(4) 0.42616(18) 0.0295(8) Uani 1 1 d . . . . .
C1 C 0.4895(3) 0.0774(14) 0.4804(4) 0.029(3) Uani 0.58(2) 1 d . U P B 1
C1' C 0.4748(6) -0.019(2) 0.4748(6) 0.041(5) Uani 0.42(2) 1 d . . P B 2
C7 C 0.47388(18) 0.1819(5) 0.2755(2) 0.0502(12) Uani 1 1 d . . . . .
H7A H 0.509687 0.133900 0.290494 0.075 Uiso 1 1 calc GR . . . .
H7B H 0.468681 0.246354 0.312152 0.075 Uiso 1 1 calc GR . . . .
H7C H 0.471945 0.240987 0.234403 0.075 Uiso 1 1 calc GR . . . .
C8 C 0.4245(2) -0.0145(6) 0.1937(2) 0.0572(13) Uani 1 1 d . . . . .
H8A H 0.402694 0.044802 0.155550 0.086 Uiso 1 1 calc GR . . . .
H8B H 0.406283 -0.109367 0.195337 0.086 Uiso 1 1 calc GR . . . .
H8C H 0.460741 -0.032078 0.187026 0.086 Uiso 1 1 calc GR . . . .
C9 C 0.3109(2) 0.0053(6) 0.2125(2) 0.0617(14) Uani 1 1 d . . . . .
H9A H 0.310147 -0.078605 0.181644 0.093 Uiso 1 1 calc GR . . . .
H9B H 0.323505 0.093918 0.193373 0.093 Uiso 1 1 calc GR . . . .
H9C H 0.274176 0.022565 0.217519 0.093 Uiso 1 1 calc GR . . . .
C10 C 0.32807(19) -0.1342(5) 0.3244(2) 0.0497(11) Uani 1 1 d . . . . .
H10A H 0.301206 -0.084376 0.343443 0.075 Uiso 1 1 calc GR . . . .
H10B H 0.358439 -0.169780 0.361940 0.075 Uiso 1 1 calc GR . . . .
H10C H 0.310738 -0.218265 0.296306 0.075 Uiso 1 1 calc GR . . . .
C5 C 0.31111(17) 0.2303(5) 0.3630(2) 0.0433(10) Uani 1 1 d . . . . .
H5A H 0.282761 0.160624 0.339259 0.065 Uiso 1 1 calc GR . . . .
H5B H 0.333424 0.258685 0.332468 0.065 Uiso 1 1 calc GR . . . .
H5C H 0.293935 0.318557 0.376065 0.065 Uiso 1 1 calc GR . . . .
C4 C 0.32732(17) 0.1625(5) 0.4885(2) 0.0467(11) Uani 1 1 d . . . . .
H4A H 0.329203 0.264087 0.505890 0.070 Uiso 1 1 calc GR . . . .
H4B H 0.350728 0.098520 0.523380 0.070 Uiso 1 1 calc GR . . . .
H4C H 0.289537 0.127169 0.478036 0.070 Uiso 1 1 calc GR . . . .
C11 C 0.5258(5) 0.2115(14) 0.5058(6) 0.036(2) Uani 0.58(2) 1 d . U P B 1
C11' C 0.4574(7) -0.1838(18) 0.4752(10) 0.034(3) Uani 0.42(2) 1 d . U P B 2
C16 C 0.5656(9) 0.256(2) 0.4754(13) 0.043(3) Uani 0.58(2) 1 d . U P B 1
H16 H 0.566915 0.202166 0.435578 0.052 Uiso 0.58(2) 1 calc R . P B 1
C16' C 0.4261(12) -0.224(3) 0.5233(19) 0.040(4) Uani 0.42(2) 1 d . U P B 2
H16' H 0.417103 -0.161658 0.556199 0.048 Uiso 0.42(2) 1 calc R . P B 2
C15 C 0.6021(7) 0.362(2) 0.4937(11) 0.054(4) Uani 0.58(2) 1 d . U P B 1
H15 H 0.629811 0.377470 0.471161 0.065 Uiso 0.58(2) 1 calc R . P B 1
C15' C 0.4099(9) -0.394(2) 0.5098(15) 0.044(4) Uani 0.42(2) 1 d . U P B 2
H15' H 0.389765 -0.437758 0.538024 0.053 Uiso 0.42(2) 1 calc R . P B 2
C14 C 0.5971(6) 0.4514(17) 0.5502(7) 0.064(3) Uani 0.58(2) 1 d . U P B 1
H14 H 0.619942 0.535201 0.563705 0.077 Uiso 0.58(2) 1 calc R . P B 1
C14' C 0.4218(8) -0.482(2) 0.4625(11) 0.052(4) Uani 0.42(2) 1 d . U P B 2
H14' H 0.407482 -0.579551 0.456621 0.063 Uiso 0.42(2) 1 calc R . P B 2
C13 C 0.5591(7) 0.416(2) 0.5847(12) 0.056(4) Uani 0.58(2) 1 d . U P B 1
H13 H 0.558639 0.471020 0.624365 0.067 Uiso 0.58(2) 1 calc R . P B 1
C13' C 0.4553(9) -0.433(3) 0.4210(17) 0.048(4) Uani 0.42(2) 1 d . U P B 2
H13' H 0.468386 -0.497482 0.391912 0.057 Uiso 0.42(2) 1 calc R . P B 2
C12 C 0.5192(7) 0.296(2) 0.5630(10) 0.046(3) Uani 0.58(2) 1 d . U P B 1
H12 H 0.491372 0.276164 0.585011 0.055 Uiso 0.58(2) 1 calc R . P B 1
C12' C 0.4676(9) -0.280(3) 0.4266(15) 0.041(4) Uani 0.42(2) 1 d . U P B 2
H12' H 0.484427 -0.238841 0.394200 0.049 Uiso 0.42(2) 1 calc R . P B 2
N21 N 0.2456(5) -0.5027(10) 0.4749(5) 0.078(3) Uani 0.5 1 d . U P C -1
C21 C 0.2494(14) -0.3815(12) 0.4874(10) 0.065(5) Uani 0.5 1 d . U P C -1
C22 C 0.2625(7) -0.2246(11) 0.4891(11) 0.082(5) Uani 0.5 1 d . U P C -1
H22A H 0.230599 -0.169418 0.462540 0.123 Uiso 0.5 1 calc GR . P C -1
H22B H 0.293160 -0.208892 0.469238 0.123 Uiso 0.5 1 calc GR . P C -1
H22C H 0.272491 -0.189786 0.536680 0.123 Uiso 0.5 1 calc GR . P C -1

loop_
_atom_site_aniso_label
_atom_site_aniso_U_11
_atom_site_aniso_U_22
_atom_site_aniso_U_33
_atom_site_aniso_U_23
_atom_site_aniso_U_13
_atom_site_aniso_U_12
P1 0.0291(17) 0.053(2) 0.0425(17) 0.0029(16) 0.0112(14) -0.0102(16)
F1 0.047(3) 0.189(6) 0.076(3) -0.049(3) 0.021(3) -0.054(3)
F2 0.065(4) 0.151(6) 0.115(4) -0.074(4) 0.043(3) -0.062(4)
F3 0.056(3) 0.110(4) 0.074(3) -0.011(3) 0.042(2) -0.009(3)
F4 0.148(6) 0.114(5) 0.139(5) 0.062(4) 0.007(5) 0.016(4)
F5 0.033(2) 0.110(4) 0.124(4) -0.062(3) 0.035(2) -0.012(3)
F6 0.152(6) 0.103(4) 0.139(5) 0.074(4) 0.080(4) 0.058(4)
P1B 0.027(5) 0.059(6) 0.055(6) -0.001(5) 0.004(4) 0.014(4)
F1B 0.086(10) 0.212(13) 0.060(8) -0.016(9) 0.004(7) -0.026(10)
F2B 0.026(5) 0.072(7) 0.036(5) 0.000(5) 0.004(4) 0.026(5)
F3B 0.083(9) 0.130(10) 0.067(6) 0.028(7) 0.027(7) -0.058(8)
F4B 0.160(11) 0.085(9) 0.136(10) -0.059(9) 0.029(10) 0.006(9)
F5B 0.102(10) 0.155(11) 0.101(8) 0.064(9) 0.022(8) -0.035(9)
F6B 0.123(9) 0.098(8) 0.149(9) 0.011(8) 0.005(9) 0.052(8)
O2 0.0189(14) 0.0597(18) 0.0328(14) 0.0005(13) 0.0034(11) 0.0088(13)
O1 0.0229(15) 0.064(2) 0.0343(14) 0.0030(13) 0.0052(12) 0.0155(14)
N2 0.0290(19) 0.047(2) 0.0366(17) 0.0020(15) 0.0090(15) 0.0025(16)
N3 0.0265(19) 0.044(2) 0.0449(18) -0.0047(16) 0.0047(15) -0.0057(16)
N1 0.0184(17) 0.042(2) 0.0452(19) 0.0035(15) 0.0100(14) 0.0044(15)
C6 0.025(2) 0.033(2) 0.041(2) 0.0021(17) 0.0051(17) 0.0066(17)
C3 0.0106(18) 0.039(2) 0.037(2) 0.0027(17) 0.0000(15) 0.0035(16)
C2 0.0161(19) 0.033(2) 0.037(2) 0.0051(16) 0.0023(15) 0.0036(16)
C1 0.011(4) 0.039(6) 0.037(4) 0.004(3) 0.005(3) 0.002(4)
C1' 0.029(7) 0.059(12) 0.041(6) 0.014(6) 0.020(5) 0.016(7)
C7 0.031(3) 0.066(3) 0.053(3) 0.011(2) 0.012(2) 0.000(2)
C8 0.059(3) 0.069(3) 0.046(2) -0.003(2) 0.019(2) 0.010(3)
C9 0.038(3) 0.084(4) 0.051(3) -0.006(3) -0.008(2) -0.006(3)
C10 0.038(3) 0.049(3) 0.062(3) -0.008(2) 0.015(2) -0.014(2)
C5 0.024(2) 0.053(3) 0.051(2) 0.007(2) 0.0074(19) 0.013(2)
C4 0.028(2) 0.060(3) 0.058(3) 0.007(2) 0.021(2) 0.007(2)
C11 0.017(5) 0.037(5) 0.049(5) 0.002(4) 0.001(3) 0.006(4)
C11' 0.017(7) 0.026(6) 0.057(7) 0.006(5) 0.007(5) 0.001(5)
C16 0.026(6) 0.045(8) 0.053(5) 0.001(6) 0.001(5) 0.002(5)
C16' 0.023(8) 0.029(7) 0.065(7) 0.010(6) 0.008(6) 0.005(6)
C15 0.032(6) 0.049(8) 0.072(6) 0.010(6) -0.002(5) -0.001(5)
C15' 0.030(8) 0.022(7) 0.076(7) 0.019(6) 0.007(6) -0.007(6)
C14 0.040(7) 0.045(6) 0.083(6) 0.008(5) -0.023(5) -0.011(5)
C14' 0.032(8) 0.024(6) 0.086(8) 0.000(6) -0.008(6) -0.002(6)
C13 0.039(8) 0.048(7) 0.062(5) -0.007(5) -0.017(6) 0.011(6)
C13' 0.023(8) 0.036(7) 0.075(8) -0.009(6) -0.003(7) 0.011(6)
C12 0.026(7) 0.047(6) 0.056(6) -0.003(4) -0.002(5) 0.015(5)
C12' 0.020(8) 0.037(7) 0.063(8) 0.004(6) 0.008(6) 0.012(6)
N21 0.061(6) 0.066(5) 0.106(9) -0.010(5) 0.022(8) 0.011(6)
C21 0.064(5) 0.059(5) 0.072(11) -0.009(6) 0.015(9) -0.003(7)
C22 0.079(13) 0.055(6) 0.101(12) 0.006(7) 0.006(8) -0.008(7)

loop_
_atom_type_symbol
_atom_type_description
_atom_type_scat_dispersion_real
_atom_type_scat_dispersion_imag
_atom_type_scat_source
C C 0.0033 0.0016 'International Tables Vol C Tables 4.2.6.8 and 6.1.1.4'
H H 0.0000 0.0000 'International Tables Vol C Tables 4.2.6.8 and 6.1.1.4'
F F 0.0171 0.0103 'International Tables Vol C Tables 4.2.6.8 and 6.1.1.4'
N N 0.0061 0.0033 'International Tables Vol C Tables 4.2.6.8 and 6.1.1.4'
O O 0.0106 0.0060 'International Tables Vol C Tables 4.2.6.8 and 6.1.1.4'
P P 0.1023 0.0942 'International Tables Vol C Tables 4.2.6.8 and 6.1.1.4'

loop_
_exptl_crystal_face_index_h
_exptl_crystal_face_index_k
_exptl_crystal_face_index_l
_exptl_crystal_face_perp_dist
-1 0 0 0.0787
1 0 0 0.0787
-1 0 1 0.1504
1 0 -1 0.1174
-1 -1 -1 0.0929
0 -1 1 0.0904
0 1 -1 0.1214
-1 2 2 0.0979
1 -2 -2 0.1049
-1 0 -2 0.1298
-2 1 1 0.0959

loop_
_geom_angle_atom_site_label_1
_geom_angle_atom_site_label_2
_geom_angle_atom_site_label_3
_geom_angle
_geom_angle_site_symmetry_1
_geom_angle_site_symmetry_3
F2 P1 F1 179.6 . .
F3 P1 F1 90.5 . .
F3 P1 F2 89.7 . .
F3 P1 F4 89.3 . .
F3 P1 F5 179.1 . .
F3 P1 F6 91.2 . .
F4 P1 F1 89.2 . .
F4 P1 F2 90.4 . .
F5 P1 F1 89.9 . .
F5 P1 F2 89.9 . .
F5 P1 F4 89.9 . .
F5 P1 F6 89.6 . .
F6 P1 F1 90.0 . .
F6 P1 F2 90.3 . .
F6 P1 F4 179.1 . .
F1B P1B F2B 179.66(9) . .
F3B P1B F1B 89.6 . .
F3B P1B F2B 90.5 . .
F3B P1B F4B 91.1 . .
F3B P1B F5B 179.1 . .
F3B P1B F6B 89.3 . .
F4B P1B F1B 90.3 . .
F4B P1B F2B 90.0 . .
F4B P1B F6B 179.1 . .
F5B P1B F1B 89.9 . .
F5B P1B F2B 89.9 . .
F5B P1B F4B 89.6 . .
F5B P1B F6B 89.9 . .
F6B P1B F1B 90.4 . .
F6B P1B F2B 89.3 . .
C3 O2 C1 108.0(3) . .
C3 O2 C1' 98.7(5) . .
C2 O1 C1 107.4(3) . .
C2 O1 C1' 100.5(5) . .
C6 N2 C7 121.7(3) . .
C6 N2 C8 123.2(4) . .
C7 N2 C8 115.0(3) . .
C6 N3 C9 122.7(4) . .
C6 N3 C10 121.8(3) . .
C10 N3 C9 115.4(3) . .
C2 N1 C5 120.8(3) . .
C2 N1 C4 121.2(3) . .
C5 N1 C4 117.7(3) . .
N2 C6 N3 121.2(3) . .
N2 C6 C3 119.6(3) . .
N3 C6 C3 119.2(3) . .
C6 C3 O2 118.8(3) . .
C2 C3 O2 108.3(3) . .
C2 C3 C6 132.4(3) . .
N1 C2 O1 115.4(3) . .
N1 C2 C3 133.8(3) . .
C3 C2 O1 110.6(3) . .
O2 C1 O1 103.7(5) . .
O2 C1 C1 105.3(9) . 5_656
O2 C1 C11 115.8(7) . .
O1 C1 C1 101.9(9) . 5_656
O1 C1 C11 113.1(7) . .
C11 C1 C1 115.5(10) . 5_656
O2 C1' O1 99.4(8) . .
O2 C1' C11' 117.1(11) . .
O1 C1' C11' 113.9(10) . .
C1' C1' O2 106.6(17) 5_656 .
C1' C1' O1 103.2(16) 5_656 .
C1' C1' C11' 114.7(19) 5_656 .
N2 C7 H7A 109.5 . .
N2 C7 H7B 109.5 . .
N2 C7 H7C 109.5 . .
H7A C7 H7B 109.5 . .
H7A C7 H7C 109.5 . .
H7B C7 H7C 109.5 . .
N2 C8 H8A 109.5 . .
N2 C8 H8B 109.5 . .
N2 C8 H8C 109.5 . .
H8A C8 H8B 109.5 . .
H8A C8 H8C 109.5 . .
H8B C8 H8C 109.5 . .
N3 C9 H9A 109.5 . .
N3 C9 H9B 109.5 . .
N3 C9 H9C 109.5 . .
H9A C9 H9B 109.5 . .
H9A C9 H9C 109.5 . .
H9B C9 H9C 109.5 . .
N3 C10 H10A 109.5 . .
N3 C10 H10B 109.5 . .
N3 C10 H10C 109.5 . .
H10A C10 H10B 109.5 . .
H10A C10 H10C 109.5 . .
H10B C10 H10C 109.5 . .
N1 C5 H5A 109.5 . .
N1 C5 H5B 109.5 . .
N1 C5 H5C 109.5 . .
H5A C5 H5B 109.5 . .
H5A C5 H5C 109.5 . .
H5B C5 H5C 109.5 . .
N1 C4 H4A 109.5 . .
N1 C4 H4B 109.5 . .
N1 C4 H4C 109.5 . .
H4A C4 H4B 109.5 . .
H4A C4 H4C 109.5 . .
H4B C4 H4C 109.5 . .
C16 C11 C1 122.0(12) . .
C16 C11 C12 117.8(13) . .
C12 C11 C1 120.3(11) . .
C16' C11' C1' 116.8(14) . .
C12' C11' C1' 119.1(15) . .
C12' C11' C16' 123.8(17) . .
C11 C16 H16 115.4 . .
C15 C16 C11 129(2) . .
C15 C16 H16 115.4 . .
C11' C16' H16' 126.6 . .
C11' C16' C15' 107(3) . .
C15' C16' H16' 126.6 . .
C16 C15 H15 122.3 . .
C16 C15 C14 115(2) . .
C14 C15 H15 122.3 . .
C16' C15' H15' 116.8 . .
C14' C15' C16' 126(3) . .
C14' C15' H15' 116.8 . .
C15 C14 H14 120.1 . .
C13 C14 C15 119.8(14) . .
C13 C14 H14 120.1 . .
C15' C14' H14' 119.1 . .
C15' C14' C13' 121.8(17) . .
C13' C14' H14' 119.1 . .
C14 C13 H13 118.5 . .
C14 C13 C12 123(2) . .
C12 C13 H13 118.5 . .
C14' C13' H13' 122.9 . .
C12' C13' C14' 114(3) . .
C12' C13' H13' 122.9 . .
C11 C12 C13 114(2) . .
C11 C12 H12 122.8 . .
C13 C12 H12 122.8 . .
C11' C12' C13' 126(3) . .
C11' C12' H12' 117.0 . .
C13' C12' H12' 117.0 . .
N21 C21 C22 164(2) . .
C21 C22 H22A 109.5 . .
C21 C22 H22B 109.5 . .
C21 C22 H22C 109.5 . .
H22A C22 H22B 109.5 . .
H22A C22 H22C 109.5 . .
H22B C22 H22C 109.5 . .

loop_
_geom_bond_atom_site_label_1
_geom_bond_atom_site_label_2
_geom_bond_distance
_geom_bond_site_symmetry_2
P1 F1 1.579(2) .
P1 F2 1.573(2) .
P1 F3 1.561(2) .
P1 F4 1.571(2) .
P1 F5 1.563(2) .
P1 F6 1.565(2) .
P1B F1B 1.533(6) .
P1B F2B 1.539(6) .
P1B F3B 1.522(6) .
P1B F4B 1.525(6) .
P1B F5B 1.522(6) .
P1B F6B 1.531(6) .
O2 C3 1.423(4) .
O2 C1 1.426(8) .
O2 C1' 1.473(12) .
O1 C2 1.363(4) .
O1 C1 1.479(7) .
O1 C1' 1.522(12) .
N2 C6 1.333(5) .
N2 C7 1.459(5) .
N2 C8 1.468(5) .
N3 C6 1.345(5) .
N3 C9 1.466(5) .
N3 C10 1.463(5) .
N1 C2 1.335(4) .
N1 C5 1.453(5) .
N1 C4 1.454(5) .
C6 C3 1.411(5) .
C3 C2 1.353(5) .
C1 C1 1.59(2) 5_656
C1 C11 1.495(17) .
C1' C1' 1.41(3) 5_656
C1' C11' 1.53(3) .
C7 H7A 0.9600 .
C7 H7B 0.9600 .
C7 H7C 0.9600 .
C8 H8A 0.9600 .
C8 H8B 0.9600 .
C8 H8C 0.9600 .
C9 H9A 0.9600 .
C9 H9B 0.9600 .
C9 H9C 0.9600 .
C10 H10A 0.9600 .
C10 H10B 0.9600 .
C10 H10C 0.9600 .
C5 H5A 0.9600 .
C5 H5B 0.9600 .
C5 H5C 0.9600 .
C4 H4A 0.9600 .
C4 H4B 0.9600 .
C4 H4C 0.9600 .
C11 C16 1.35(2) .
C11 C12 1.41(2) .
C11' C16' 1.43(4) .
C11' C12' 1.36(3) .
C16 H16 0.9300 .
C16 C15 1.29(3) .
C16' H16' 0.9300 .
C16' C15' 1.56(4) .
C15 H15 0.9300 .
C15 C14 1.41(2) .
C15' H15' 0.9300 .
C15' C14' 1.31(3) .
C14 H14 0.9300 .
C14 C13 1.35(2) .
C14' H14' 0.9300 .
C14' C13' 1.39(3) .
C13 H13 0.9300 .
C13 C12 1.44(4) .
C13' H13' 0.9300 .
C13' C12' 1.39(5) .
C12 H12 0.9300 .
C12' H12' 0.9300 .
N21 C21 1.100(12) .
C21 C22 1.425(15) .
C22 H22A 0.9600 .
C22 H22B 0.9600 .
C22 H22C 0.9600 .

loop_
_geom_torsion_atom_site_label_1
_geom_torsion_atom_site_label_2
_geom_torsion_atom_site_label_3
_geom_torsion_atom_site_label_4
_geom_torsion
_geom_torsion_site_symmetry_1
_geom_torsion_site_symmetry_4
O2 C3 C2 O1 -6.0(4) . .
O2 C3 C2 N1 168.7(4) . .
O2 C1 C11 C16 -29.4(13) . .
O2 C1 C11 C12 150.7(9) . .
O2 C1' C11' C16' -148.3(15) . .
O2 C1' C11' C12' 25.8(16) . .
O1 C1 C11 C16 -148.9(11) . .
O1 C1 C11 C12 31.3(11) . .
O1 C1' C11' C16' -33.1(18) . .
O1 C1' C11' C12' 141.1(12) . .
N2 C6 C3 O2 -38.1(5) . .
N2 C6 C3 C2 150.6(4) . .
N3 C6 C3 O2 141.2(4) . .
N3 C6 C3 C2 -30.1(7) . .
C6 C3 C2 O1 166.0(4) . .
C6 C3 C2 N1 -19.4(8) . .
C3 O2 C1 O1 10.9(8) . .
C3 O2 C1 C1 117.6(7) . 5_656
C3 O2 C1 C11 -113.6(7) . .
C3 O2 C1' O1 -44.7(11) . .
C3 O2 C1' C1' -151.6(14) . 5_656
C3 O2 C1' C11' 78.3(10) . .
C2 O1 C1 O2 -14.5(8) . .
C2 O1 C1 C1 -123.7(7) . 5_656
C2 O1 C1 C11 111.7(6) . .
C2 O1 C1' O2 42.2(11) . .
C2 O1 C1' C1' 151.9(13) . 5_656
C2 O1 C1' C11' -83.0(9) . .
C1 O2 C3 C6 -177.0(6) . .
C1 O2 C3 C2 -3.8(7) . .
C1 O1 C2 N1 -162.8(6) . .
C1 O1 C2 C3 13.0(6) . .
C1 C1 C11 C16 94.2(13) 5_656 .
C1 C1 C11 C12 -85.6(11) 5_656 .
C1 C11 C16 C15 -175(2) . .
C1 C11 C12 C13 176.2(15) . .
C1' O2 C3 C6 -140.1(9) . .
C1' O2 C3 C2 33.1(9) . .
C1' O1 C2 N1 161.1(8) . .
C1' O1 C2 C3 -23.1(9) . .
C1' C1' C11' C16' 85.6(19) 5_656 .
C1' C1' C11' C12' -100.3(15) 5_656 .
C1' C11' C16' C15' 176.0(19) . .
C1' C11' C12' C13' 179(2) . .
C7 N2 C6 N3 156.9(4) . .
C7 N2 C6 C3 -23.8(6) . .
C8 N2 C6 N3 -25.8(6) . .
C8 N2 C6 C3 153.5(4) . .
C9 N3 C6 N2 -34.8(6) . .
C9 N3 C6 C3 145.9(4) . .
C10 N3 C6 N2 146.1(4) . .
C10 N3 C6 C3 -33.2(5) . .
C5 N1 C2 O1 157.0(3) . .
C5 N1 C2 C3 -17.5(7) . .
C4 N1 C2 O1 -16.7(5) . .
C4 N1 C2 C3 168.8(4) . .
C11 C16 C15 C14 -5(3) . .
C11' C16' C15' C14' -1(3) . .
C16 C11 C12 C13 -3.7(19) . .
C16 C15 C14 C13 6(2) . .
C16' C11' C12' C13' -8(3) . .
C16' C15' C14' C13' 5(3) . .
C15 C14 C13 C12 -6(2) . .
C15' C14' C13' C12' -9(3) . .
C14 C13 C12 C11 5(2) . .
C14' C13' C12' C11' 11(3) . .
C12 C11 C16 C15 5(3) . .
C12' C11' C16' C15' 2(3) . .

loop_
_exptl_oxdiff_crystal_face_indexfrac_h
_exptl_oxdiff_crystal_face_indexfrac_k
_exptl_oxdiff_crystal_face_indexfrac_l
_exptl_oxdiff_crystal_face_x
_exptl_oxdiff_crystal_face_y
_exptl_oxdiff_crystal_face_z
-0.9984 -0.0009 -0.0040 0.0245 0.0165 0.0002
0.9984 0.0009 0.0040 -0.0245 -0.0165 -0.0002
-0.9991 0.0009 0.9930 0.0311 -0.0117 0.0232
0.9991 -0.0009 -0.9930 -0.0311 0.0117 -0.0232
-0.9952 -1.0023 -1.0028 -0.0113 0.0879 0.0378
0.0017 -0.9978 0.9953 -0.0227 0.0150 0.0837
-0.0017 0.9978 -0.9953 0.0227 -0.0150 -0.0837
-1.0047 2.0020 1.9935 0.0963 -0.1264 -0.0751
1.0047 -2.0020 -1.9935 -0.0963 0.1264 0.0751
-0.9969 -0.0045 -1.9980 0.0114 0.0729 -0.0459
-1.9999 0.9997 0.9907 0.0850 -0.0385 -0.0373
